data_1569655
loop_
_publ_author_name
'Gaikwad, Pradip A.'
'Samadder, Prodipta'
'Som, Shubham'
'Chopra, Deepak'
'Neelakandan, Prakash P.'
'Srivastava, Aasheesh'

_publ_section_title
;
 Luminescent hexagonal microtubes prepared through water-induced
 self-assembly of a polymorphic organoboron compound: formation mechanism
 and waveguide behaviour.
;
_journal_issue 35
_journal_name_full Nanoscale
_journal_page_first 14380
_journal_page_last 14387
_journal_paper_doi 10.1039/d3nr02903d
_journal_volume 15
_journal_year 2023
_chemical_formula_moiety 'C41 H29 N5 O2'
_chemical_formula_sum 'C41 H29 N5 O2'
_chemical_formula_weight 623.72
_chemical_name_systematic 'NHAC (Control)'
_space_group_crystal_system monoclinic
_space_group_IT_number 14
_space_group_name_Hall '-P 2ybc'
_space_group_name_H-M_alt 'P 1 21/c 1'
_symmetry_Int_Tables_number 14
_audit_creation_date 2021-02-04
_audit_creation_method
;
Olex2 1.2
(compiled 2018.05.29 svn.r3508 for OlexSys, GUI svn.r5506)
;
_audit_update_record
;
2022-01-20 deposited with the CCDC.	2023-08-08 downloaded from the CCDC.
;
_cell_angle_alpha 90
_cell_angle_beta 103.997(3)
_cell_angle_gamma 90
_cell_formula_units_Z 4
_cell_length_a 12.4143(7)
_cell_length_b 19.3563(9)
_cell_length_c 13.0636(6)
_cell_measurement_reflns_used 3124
_cell_measurement_temperature 296(2)
_cell_measurement_theta_max 26.00
_cell_measurement_theta_min 2.65
_cell_volume 3045.9(3)
_computing_molecular_graphics 'Olex2 (Dolomanov et al., 2009)'
_computing_publication_material 'Olex2 (Dolomanov et al., 2009)'
_computing_structure_refinement 'olex2.refine (Bourhis et al., 2015)'
_diffrn_ambient_temperature 296.15
_diffrn_measured_fraction_theta_full 0.9928
_diffrn_measured_fraction_theta_max 0.9928
_diffrn_measurement_device_type 'Bruker APEX-II CCD'
_diffrn_measurement_method '\f and \w scans'
_diffrn_radiation_type 'Mo K\a'
_diffrn_radiation_wavelength 0.71073
_diffrn_reflns_av_R_equivalents 0.0689
_diffrn_reflns_av_unetI/netI 0.0704
_diffrn_reflns_limit_h_max 17
_diffrn_reflns_limit_h_min -16
_diffrn_reflns_limit_k_max 26
_diffrn_reflns_limit_k_min -26
_diffrn_reflns_limit_l_max 16
_diffrn_reflns_limit_l_min -18
_diffrn_reflns_number 32075
_diffrn_reflns_theta_full 29.6660
_diffrn_reflns_theta_max 29.67
_diffrn_reflns_theta_min 1.69
_diffrn_standards_number 0
_exptl_absorpt_coefficient_mu 0.086
_exptl_absorpt_correction_type none
_exptl_crystal_colour 'dull yellowish green'
_exptl_crystal_colour_lustre dull
_exptl_crystal_colour_modifier yellowish
_exptl_crystal_colour_primary green
_exptl_crystal_density_diffrn 1.3600
_exptl_crystal_description needle
_exptl_crystal_F_000 1304.5424
_exptl_crystal_size_max 1
_exptl_crystal_size_mid 0.8
_exptl_crystal_size_min 0.6
_refine_diff_density_max 0.4954
_refine_diff_density_min -0.4566
_refine_diff_density_rms 0.0908
_refine_ls_d_res_high 0.7180
_refine_ls_d_res_low 12.0457
_refine_ls_goodness_of_fit_ref 1.0086
_refine_ls_hydrogen_treatment mixed
_refine_ls_matrix_type full
_refine_ls_number_constraints 56
_refine_ls_number_parameters 439
_refine_ls_number_reflns 8555
_refine_ls_number_restraints 0
_refine_ls_restrained_S_all 1.0086
_refine_ls_R_factor_all 0.0927
_refine_ls_R_factor_gt 0.0558
_refine_ls_shift/su_max 0.0000
_refine_ls_shift/su_mean 0.0000
_refine_ls_structure_factor_coef Fsqd
_refine_ls_weighting_details 'w=1/[\s^2^(Fo^2^)+(0.0485P)^2^+0.6214P] where P=(Fo^2^+2Fc^2^)/3'
_refine_ls_weighting_scheme calc
_refine_ls_wR_factor_gt 0.1134
_refine_ls_wR_factor_ref 0.1304
_reflns_Friedel_coverage 0.0
_reflns_limit_h_max 16
_reflns_limit_h_min -17
_reflns_limit_k_max 26
_reflns_limit_k_min 0
_reflns_limit_l_max 18
_reflns_limit_l_min 0
_reflns_number_gt 5677
_reflns_number_total 8555
_reflns_threshold_expression I>=2u(I)
_cod_data_source_file d3nr02903d2.cif
_cod_data_source_block F
_cod_depositor_comments 'Adding full bibliography for 1569655--1569657.cif.'
_cod_database_code 1569655
_olex2_refinement_description
;
1. Fixed Uiso
 At 1.2 times of:
  All C(H) groups, All N(H) groups
2.a Aromatic/amide H refined with riding coordinates:
 N3(H29), N2(H28), C36(H23), C37(H24), C31(H20), C11(H7), C16(H10), C39(H25),
 C40(H26), C41(H27), C34(H21), C35(H22), C29(H19), C28(H18), C27(H17), C26(H16),
  C2(H2), C1(H1), C22(H15), C21(H14), C20(H13), C19(H12), C17(H11), C9(H6),
 C8(H5), C7(H4), C6(H3)
;
_olex2_submission_special_instructions 'No special instructions were received'

loop_
_space_group_symop_id
_space_group_symop_operation_xyz
1 x,y,z
2 -x,y+1/2,-z+1/2
3 -x,-y,-z
4 x,-y-1/2,z-1/2

loop_
_atom_site_label
_atom_site_type_symbol
_atom_site_fract_x
_atom_site_fract_y
_atom_site_fract_z
_atom_site_U_iso_or_equiv
_atom_site_adp_type
_atom_site_occupancy
_atom_site_refinement_flags_posn
N0aa N 0.66594(11) 0.32269(6) 0.04302(11) 0.0240(3) Uani 1.000000 .
N3 N 0.59584(11) 0.20114(6) 0.09305(10) 0.0218(3) Uani 1.000000 .
H29 H 0.66410(11) 0.21254(6) 0.11806(10) 0.0262(3) Uiso 1.000000 R
O2 O 0.48287(10) 0.10697(6) 0.05358(10) 0.0318(3) Uani 1.000000 .
O1 O 1.05917(10) 0.10181(6) 0.10331(11) 0.0377(3) Uani 1.000000 .
C30 C 0.55438(13) 0.31993(8) 0.05001(12) 0.0213(3) Uani 1.000000 .
N1 N 0.77560(11) 0.12283(6) 0.10070(10) 0.0215(3) Uani 1.000000 .
N2 N 0.97190(11) 0.17826(6) 0.19021(11) 0.0233(3) Uani 1.000000 .
H28 H 0.90676(11) 0.18884(6) 0.19714(11) 0.0279(4) Uiso 1.000000 R
N4 N 0.91036(11) 0.27971(7) 0.29832(10) 0.0242(3) Uani 1.000000 .
C14 C 0.74171(17) 0.46927(9) 0.24932(15) 0.0330(4) Uani 1.000000 .
H8 H 0.8180(17) 0.4684(9) 0.2448(15) 0.0395(5) Uiso 1.000000 R
C15 C 0.68425(18) 0.52956(10) 0.22589(16) 0.0388(5) Uani 1.000000 .
H9 H 0.7219(17) 0.5683(11) 0.2061(16) 0.0466(6) Uiso 1.000000 R
C36 C 0.93545(17) 0.52941(9) -0.18870(14) 0.0351(4) Uani 1.000000 .
H23 H 0.96257(17) 0.56402(9) -0.22504(14) 0.0421(5) Uiso 1.000000 R
C37 C 1.00307(16) 0.47693(9) -0.14317(14) 0.0314(4) Uani 1.000000 .
H24 H 1.07615(16) 0.47581(9) -0.14930(14) 0.0377(5) Uiso 1.000000 R
C38 C 0.96420(14) 0.42406(8) -0.08670(12) 0.0235(3) Uani 1.000000 .
C33 C 0.85248(14) 0.42600(8) -0.07735(12) 0.0219(3) Uani 1.000000 .
C32 C 0.81511(13) 0.37270(8) -0.01779(12) 0.0217(3) Uani 1.000000 .
C31 C 0.70029(14) 0.37027(8) -0.00779(13) 0.0260(4) Uani 1.000000 .
H20 H 0.65110(14) 0.40462(8) -0.03962(13) 0.0312(4) Uiso 1.000000 R
C25 C 0.51770(13) 0.25493(8) 0.07769(12) 0.0212(3) Uani 1.000000 .
C24 C 0.57508(14) 0.13336(8) 0.07268(12) 0.0220(3) Uani 1.000000 .
C23 C 0.67704(13) 0.09151(8) 0.06984(12) 0.0208(3) Uani 1.000000 .
C3 C 0.86540(14) 0.08795(8) 0.09035(13) 0.0230(3) Uani 1.000000 .
C4 C 0.97593(14) 0.12304(8) 0.12785(13) 0.0252(4) Uani 1.000000 .
C5 C 1.05762(13) 0.22074(8) 0.24510(12) 0.0216(3) Uani 1.000000 .
C10 C 1.02537(13) 0.27510(8) 0.30350(12) 0.0222(3) Uani 1.000000 .
C11 C 0.86626(14) 0.33823(8) 0.30737(13) 0.0246(3) Uani 1.000000 .
H7 H 0.91022(14) 0.37768(8) 0.31455(13) 0.0296(4) Uiso 1.000000 R
C12 C 0.74882(13) 0.34528(8) 0.30682(12) 0.0222(3) Uani 1.000000 .
C13 C 0.69231(14) 0.40981(8) 0.28198(12) 0.0244(3) Uani 1.000000 .
C16 C 0.57443(17) 0.53481(9) 0.23532(15) 0.0383(5) Uani 1.000000 .
H10 H 0.53632(17) 0.57641(9) 0.22073(15) 0.0460(6) Uiso 1.000000 R
C39 C 1.03449(14) 0.36954(9) -0.03941(13) 0.0270(4) Uani 1.000000 .
H25 H 1.10721(14) 0.36791(9) -0.04652(13) 0.0324(4) Uiso 1.000000 R
C40 C 0.99712(14) 0.31923(8) 0.01654(13) 0.0268(4) Uani 1.000000 .
H26 H 1.04425(14) 0.28363(8) 0.04729(13) 0.0322(4) Uiso 1.000000 R
C41 C 0.88834(14) 0.32123(8) 0.02757(13) 0.0253(4) Uani 1.000000 .
H27 H 0.86427(14) 0.28690(8) 0.06663(13) 0.0304(4) Uiso 1.000000 R
C34 C 0.78450(15) 0.48122(8) -0.12689(13) 0.0280(4) Uani 1.000000 .
H21 H 0.71089(15) 0.48341(8) -0.12260(13) 0.0335(4) Uiso 1.000000 R
C35 C 0.82546(17) 0.53132(9) -0.18092(14) 0.0343(4) Uani 1.000000 .
H22 H 0.77938(17) 0.56709(9) -0.21283(14) 0.0412(5) Uiso 1.000000 R
C29 C 0.47997(14) 0.37514(8) 0.03380(13) 0.0268(4) Uani 1.000000 .
H19 H 0.50302(14) 0.41833(8) 0.01626(13) 0.0321(4) Uiso 1.000000 R
C28 C 0.37249(15) 0.36641(9) 0.04350(13) 0.0288(4) Uani 1.000000 .
H18 H 0.32335(15) 0.40347(9) 0.03162(13) 0.0346(5) Uiso 1.000000 R
C27 C 0.33799(14) 0.30274(9) 0.07080(13) 0.0289(4) Uani 1.000000 .
H17 H 0.26557(14) 0.29722(9) 0.07744(13) 0.0346(5) Uiso 1.000000 R
C26 C 0.41008(14) 0.24691(9) 0.08843(13) 0.0255(4) Uani 1.000000 .
H16 H 0.38631(14) 0.20428(9) 0.10739(13) 0.0306(4) Uiso 1.000000 R
C2 C 0.86004(15) 0.02196(8) 0.04732(13) 0.0260(4) Uani 1.000000 .
H2 H 0.92391(15) -0.00009(8) 0.03895(13) 0.0312(4) Uiso 1.000000 R
C1 C 0.75816(15) -0.01005(8) 0.01735(13) 0.0266(4) Uani 1.000000 .
H1 H 0.75221(15) -0.05441(8) -0.01078(13) 0.0320(4) Uiso 1.000000 R
C22 C 0.66484(15) 0.02477(8) 0.02971(13) 0.0251(3) Uani 1.000000 .
H15 H 0.59533(15) 0.00391(8) 0.01150(13) 0.0301(4) Uiso 1.000000 R
C21 C 0.69188(14) 0.28928(8) 0.33210(12) 0.0242(3) Uani 1.000000 .
H14 H 0.72836(14) 0.24719(8) 0.34728(12) 0.0291(4) Uiso 1.000000 R
C20 C 0.58042(14) 0.29431(9) 0.33543(13) 0.0278(4) Uani 1.000000 .
H13 H 0.54333(14) 0.25559(9) 0.35154(13) 0.0334(4) Uiso 1.000000 R
C19 C 0.52597(14) 0.35586(9) 0.31512(13) 0.0286(4) Uani 1.000000 .
H12 H 0.45233(14) 0.35894(9) 0.31909(13) 0.0344(5) Uiso 1.000000 R
C18 C 0.57979(14) 0.41497(8) 0.28814(12) 0.0245(3) Uani 1.000000 .
C17 C 0.52376(16) 0.47874(9) 0.26593(14) 0.0331(4) Uani 1.000000 .
H11 H 0.45099(16) 0.48253(9) 0.27232(14) 0.0397(5) Uiso 1.000000 R
C9 C 1.10666(14) 0.31749(8) 0.36425(13) 0.0264(4) Uani 1.000000 .
H6 H 1.08645(14) 0.35239(8) 0.40485(13) 0.0316(4) Uiso 1.000000 R
C8 C 1.21741(14) 0.30823(9) 0.36484(14) 0.0285(4) Uani 1.000000 .
H5 H 1.27127(14) 0.33700(9) 0.40522(14) 0.0342(4) Uiso 1.000000 R
C7 C 1.24758(14) 0.25594(9) 0.30503(14) 0.0288(4) Uani 1.000000 .
H4 H 1.32194(14) 0.25019(9) 0.30495(14) 0.0345(5) Uiso 1.000000 R
C6 C 1.16900(14) 0.21221(8) 0.24550(13) 0.0259(4) Uani 1.000000 .
H3 H 1.19042(14) 0.17720(8) 0.20585(13) 0.0311(4) Uiso 1.000000 R

loop_
_atom_site_aniso_label
_atom_site_aniso_U_11
_atom_site_aniso_U_22
_atom_site_aniso_U_33
_atom_site_aniso_U_12
_atom_site_aniso_U_13
_atom_site_aniso_U_23
N0aa 0.0227(7) 0.0201(6) 0.0308(7) -0.0012(5) 0.0097(6) -0.0026(5)
N3 0.0160(7) 0.0210(6) 0.0277(7) -0.0019(5) 0.0037(6) -0.0021(5)
O2 0.0241(7) 0.0255(6) 0.0466(8) -0.0078(5) 0.0103(6) -0.0031(5)
O1 0.0254(7) 0.0371(7) 0.0535(8) 0.0016(5) 0.0149(6) -0.0122(6)
C30 0.0205(8) 0.0239(8) 0.0202(7) -0.0004(6) 0.0064(6) -0.0026(6)
N1 0.0212(7) 0.0201(6) 0.0236(7) -0.0010(5) 0.0058(6) 0.0015(5)
N2 0.0173(7) 0.0222(6) 0.0307(7) 0.0024(5) 0.0065(6) 0.0001(6)
N4 0.0203(7) 0.0281(7) 0.0245(7) 0.0005(6) 0.0058(6) -0.0009(5)
C14 0.0328(11) 0.0274(9) 0.0407(10) -0.0003(8) 0.0129(9) 0.0002(8)
C15 0.0436(12) 0.0258(9) 0.0474(12) 0.0001(8) 0.0115(10) 0.0001(8)
C36 0.0439(12) 0.0329(9) 0.0307(9) -0.0083(8) 0.0133(9) 0.0060(8)
C37 0.0299(10) 0.0375(10) 0.0295(9) -0.0080(8) 0.0123(8) 0.0004(8)
C38 0.0253(9) 0.0264(8) 0.0196(8) -0.0040(7) 0.0071(7) -0.0026(6)
C33 0.0238(9) 0.0217(7) 0.0201(7) -0.0030(6) 0.0048(7) -0.0021(6)
C32 0.0222(9) 0.0212(7) 0.0221(8) -0.0022(6) 0.0060(7) -0.0006(6)
C31 0.0225(9) 0.0243(8) 0.0310(9) 0.0016(7) 0.0061(7) 0.0035(7)
C25 0.0204(8) 0.0225(7) 0.0207(8) 0.0008(6) 0.0049(7) -0.0021(6)
C24 0.0233(9) 0.0208(7) 0.0226(8) -0.0034(6) 0.0069(7) 0.0018(6)
C23 0.0232(8) 0.0194(7) 0.0197(7) -0.0016(6) 0.0053(7) 0.0022(6)
C3 0.0244(9) 0.0201(7) 0.0247(8) 0.0014(6) 0.0065(7) 0.0021(6)
C4 0.0245(9) 0.0208(8) 0.0313(9) 0.0029(6) 0.0090(7) 0.0022(6)
C5 0.0198(8) 0.0203(7) 0.0240(8) 0.0003(6) 0.0041(7) 0.0046(6)
C10 0.0191(8) 0.0238(8) 0.0235(8) 0.0000(6) 0.0051(7) 0.0044(6)
C11 0.0248(9) 0.0234(8) 0.0272(8) -0.0023(7) 0.0094(7) 0.0009(6)
C12 0.0204(8) 0.0251(8) 0.0220(8) -0.0003(6) 0.0068(7) -0.0020(6)
C13 0.0271(9) 0.0258(8) 0.0210(8) -0.0009(7) 0.0069(7) -0.0037(6)
C16 0.0446(12) 0.0290(9) 0.0383(10) 0.0125(8) 0.0039(9) -0.0032(8)
C39 0.0198(9) 0.0364(9) 0.0252(8) 0.0002(7) 0.0064(7) -0.0017(7)
C40 0.0228(9) 0.0294(8) 0.0277(9) 0.0051(7) 0.0052(7) 0.0035(7)
C41 0.0275(9) 0.0223(8) 0.0271(8) -0.0017(7) 0.0084(7) 0.0023(6)
C34 0.0287(10) 0.0253(8) 0.0302(9) -0.0003(7) 0.0077(8) 0.0025(7)
C35 0.0399(11) 0.0266(9) 0.0355(10) 0.0021(8) 0.0074(9) 0.0074(7)
C29 0.0287(10) 0.0232(8) 0.0296(9) 0.0017(7) 0.0093(8) -0.0017(7)
C28 0.0252(9) 0.0309(9) 0.0303(9) 0.0068(7) 0.0064(8) -0.0031(7)
C27 0.0178(9) 0.0395(10) 0.0296(9) 0.0016(7) 0.0064(7) -0.0036(7)
C26 0.0217(9) 0.0308(9) 0.0243(8) -0.0035(7) 0.0061(7) -0.0008(7)
C2 0.0293(10) 0.0213(8) 0.0285(8) 0.0045(7) 0.0087(7) 0.0009(6)
C1 0.0343(10) 0.0182(8) 0.0263(8) 0.0006(7) 0.0054(8) -0.0011(6)
C22 0.0282(9) 0.0195(7) 0.0271(8) -0.0050(7) 0.0058(7) 0.0021(6)
C21 0.0240(9) 0.0268(8) 0.0220(8) -0.0002(7) 0.0057(7) 0.0005(6)
C20 0.0240(9) 0.0350(9) 0.0245(8) -0.0064(7) 0.0060(7) 0.0027(7)
C19 0.0197(9) 0.0437(10) 0.0226(8) -0.0012(7) 0.0053(7) -0.0034(7)
C18 0.0233(9) 0.0307(9) 0.0187(7) 0.0028(7) 0.0035(7) -0.0060(6)
C17 0.0305(10) 0.0380(10) 0.0293(9) 0.0103(8) 0.0045(8) -0.0065(8)
C9 0.0268(9) 0.0246(8) 0.0270(8) -0.0005(7) 0.0052(7) 0.0006(7)
C8 0.0228(9) 0.0291(9) 0.0309(9) -0.0047(7) 0.0013(7) 0.0028(7)
C7 0.0186(9) 0.0327(9) 0.0344(9) 0.0004(7) 0.0052(7) 0.0049(7)
C6 0.0231(9) 0.0250(8) 0.0311(9) 0.0039(7) 0.0093(7) 0.0042(7)

loop_
_atom_type_symbol
_atom_type_scat_dispersion_real
_atom_type_scat_dispersion_imag
_atom_type_scat_Cromer_Mann_a1
_atom_type_scat_Cromer_Mann_a2
_atom_type_scat_Cromer_Mann_a3
_atom_type_scat_Cromer_Mann_a4
_atom_type_scat_Cromer_Mann_b1
_atom_type_scat_Cromer_Mann_b2
_atom_type_scat_Cromer_Mann_b3
_atom_type_scat_Cromer_Mann_b4
_atom_type_scat_Cromer_Mann_c
_atom_type_scat_source
_atom_type_scat_dispersion_source
H 0.00000 0.00000 0.49300 0.32291 0.14019 0.04081 10.51090 26.12570 3.14236 57.79970 0.0030380000826 'International Tables Volume C Table 6.1.1.4 (pp. 500-502)' 'Henke, Gullikson and Davis, At. Data and Nucl. Data Tables, 1993, 54, 2'
C 0.00347 0.00161 2.31000 1.02000 1.58860 0.86500 20.84390 10.20750 0.56870 51.65120 0.215599998832 'International Tables Volume C Table 6.1.1.4 (pp. 500-502)' 'Henke, Gullikson and Davis, At. Data and Nucl. Data Tables, 1993, 54, 2'
O 0.01158 0.00611 3.04850 2.28680 1.54630 0.86700 13.27710 5.70110 0.32390 32.90890 0.250800013542 'International Tables Volume C Table 6.1.1.4 (pp. 500-502)' 'Henke, Gullikson and Davis, At. Data and Nucl. Data Tables, 1993, 54, 2'
N 0.00653 0.00323 12.21260 3.13220 2.01250 1.16630 0.00570 9.89330 28.99750 0.58260 -11.5290002823 'International Tables Volume C Table 6.1.1.4 (pp. 500-502)' 'Henke, Gullikson and Davis, At. Data and Nucl. Data Tables, 1993, 54, 2'

loop_
_geom_angle_atom_site_label_1
_geom_angle_atom_site_label_2
_geom_angle_atom_site_label_3
_geom_angle
_geom_angle_site_symmetry_1
_geom_angle_site_symmetry_3
_geom_angle_publ_flag
C31 N0aa C30 121.41(14) . . ?
C25 N3 H29 116.57(8) . . ?
C24 N3 H29 116.57(9) . . ?
C24 N3 C25 126.85(14) . . ?
C25 C30 N0aa 115.59(13) . . ?
C29 C30 N0aa 125.85(14) . . ?
C29 C30 C25 118.55(14) . . ?
C3 N1 C23 117.69(13) . . ?
C4 N2 H28 115.12(9) . . ?
C5 N2 H28 115.12(8) . . ?
C5 N2 C4 129.76(14) . . ?
C11 N4 C10 120.12(14) . . ?
C15 C14 H8 118.1(11) . . ?
C13 C14 H8 120.5(11) . . ?
C13 C14 C15 121.44(18) . . ?
H9 C15 C14 118.1(13) . . ?
C16 C15 C14 120.62(18) . . ?
C16 C15 H9 121.2(12) . . ?
C37 C36 H23 120.00(11) . . ?
C35 C36 H23 120.00(10) . . ?
C35 C36 C37 120.00(16) . . ?
H24 C37 C36 119.44(11) . . ?
C38 C37 C36 121.11(17) . . ?
C38 C37 H24 119.44(10) . . ?
C33 C38 C37 119.28(15) . . ?
C39 C38 C37 121.09(16) . . ?
C39 C38 C33 119.62(14) . . ?
C32 C33 C38 118.52(14) . . ?
C34 C33 C38 117.78(14) . . ?
C34 C33 C32 123.70(15) . . ?
C31 C32 C33 121.40(14) . . ?
C41 C32 C33 119.04(15) . . ?
C41 C32 C31 119.51(14) . . ?
C32 C31 N0aa 121.89(15) . . ?
H20 C31 N0aa 119.05(10) . . ?
H20 C31 C32 119.05(9) . . ?
C30 C25 N3 116.24(14) . . ?
C26 C25 N3 123.53(14) . . ?
C26 C25 C30 120.23(14) . . ?
O2 C24 N3 124.77(15) . . ?
C23 C24 N3 113.86(13) . . ?
C23 C24 O2 121.31(14) . . ?
C24 C23 N1 117.42(13) . . ?
C22 C23 N1 122.94(15) . . ?
C22 C23 C24 119.51(14) . . ?
C4 C3 N1 117.15(13) . . ?
C2 C3 N1 123.02(15) . . ?
C2 C3 C4 119.83(15) . . ?
N2 C4 O1 125.42(16) . . ?
C3 C4 O1 121.64(15) . . ?
C3 C4 N2 112.93(14) . . ?
C10 C5 N2 115.79(14) . . ?
C6 C5 N2 124.39(14) . . ?
C6 C5 C10 119.82(15) . . ?
C5 C10 N4 115.79(14) . . ?
C9 C10 N4 125.06(14) . . ?
C9 C10 C5 119.09(15) . . ?
H7 C11 N4 118.93(10) . . ?
C12 C11 N4 122.13(15) . . ?
C12 C11 H7 118.93(9) . . ?
C13 C12 C11 121.07(14) . . ?
C21 C12 C11 119.62(14) . . ?
C21 C12 C13 119.30(15) . . ?
C12 C13 C14 123.56(16) . . ?
C18 C13 C14 117.55(15) . . ?
C18 C13 C12 118.88(14) . . ?
H10 C16 C15 120.13(11) . . ?
C17 C16 C15 119.74(17) . . ?
C17 C16 H10 120.13(11) . . ?
H25 C39 C38 119.56(9) . . ?
C40 C39 C38 120.88(15) . . ?
C40 C39 H25 119.56(10) . . ?
H26 C40 C39 120.02(10) . . ?
C41 C40 C39 119.96(16) . . ?
C41 C40 H26 120.02(9) . . ?
C40 C41 C32 121.96(15) . . ?
H27 C41 C32 119.02(9) . . ?
H27 C41 C40 119.02(9) . . ?
H21 C34 C33 119.48(9) . . ?
C35 C34 C33 121.05(17) . . ?
C35 C34 H21 119.48(11) . . ?
C34 C35 C36 120.77(17) . . ?
H22 C35 C36 119.61(10) . . ?
H22 C35 C34 119.61(11) . . ?
H19 C29 C30 119.62(9) . . ?
C28 C29 C30 120.77(15) . . ?
C28 C29 H19 119.62(10) . . ?
H18 C28 C29 119.99(10) . . ?
C27 C28 C29 120.02(16) . . ?
C27 C28 H18 119.99(10) . . ?
H17 C27 C28 119.64(10) . . ?
C26 C27 C28 120.73(16) . . ?
C26 C27 H17 119.64(10) . . ?
C27 C26 C25 119.70(15) . . ?
H16 C26 C25 120.15(9) . . ?
H16 C26 C27 120.15(10) . . ?
H2 C2 C3 120.69(10) . . ?
C1 C2 C3 118.61(15) . . ?
C1 C2 H2 120.69(9) . . ?
H1 C1 C2 120.49(9) . . ?
C22 C1 C2 119.02(15) . . ?
C22 C1 H1 120.49(10) . . ?
C1 C22 C23 118.65(16) . . ?
H15 C22 C23 120.68(10) . . ?
H15 C22 C1 120.68(10) . . ?
H14 C21 C12 119.27(10) . . ?
C20 C21 C12 121.46(15) . . ?
C20 C21 H14 119.27(10) . . ?
H13 C20 C21 119.92(10) . . ?
C19 C20 C21 120.16(15) . . ?
C19 C20 H13 119.92(10) . . ?
H12 C19 C20 119.53(10) . . ?
C18 C19 C20 120.95(16) . . ?
C18 C19 H12 119.53(10) . . ?
C19 C18 C13 119.20(15) . . ?
C17 C18 C13 119.44(15) . . ?
C17 C18 C19 121.36(16) . . ?
C18 C17 C16 121.16(17) . . ?
H11 C17 C16 119.42(11) . . ?
H11 C17 C18 119.42(11) . . ?
H6 C9 C10 119.69(10) . . ?
C8 C9 C10 120.62(15) . . ?
C8 C9 H6 119.69(10) . . ?
H5 C8 C9 120.15(10) . . ?
C7 C8 C9 119.69(16) . . ?
C7 C8 H5 120.15(10) . . ?
H4 C7 C8 119.49(10) . . ?
C6 C7 C8 121.02(16) . . ?
C6 C7 H4 119.49(10) . . ?
C7 C6 C5 119.71(15) . . ?
H3 C6 C5 120.15(9) . . ?
H3 C6 C7 120.15(10) . . ?

loop_
_geom_bond_atom_site_label_1
_geom_bond_atom_site_label_2
_geom_bond_distance
_geom_bond_site_symmetry_2
_geom_bond_publ_flag
N0aa C30 1.411(2) . ?
N0aa C31 1.2681(19) . ?
N3 H29 0.8600 . ?
N3 C25 1.4039(19) . ?
N3 C24 1.3511(19) . ?
O2 C24 1.2229(19) . ?
O1 C4 1.2246(19) . ?
C30 C25 1.414(2) . ?
C30 C29 1.395(2) . ?
N1 C23 1.337(2) . ?
N1 C3 1.338(2) . ?
N2 H28 0.8600 . ?
N2 C4 1.352(2) . ?
N2 C5 1.398(2) . ?
N4 C10 1.416(2) . ?
N4 C11 1.276(2) . ?
C14 H8 0.96(2) . ?
C14 C15 1.364(3) . ?
C14 C13 1.418(2) . ?
C15 H9 0.95(2) . ?
C15 C16 1.402(3) . ?
C36 H23 0.9300 . ?
C36 C37 1.360(3) . ?
C36 C35 1.394(3) . ?
C37 H24 0.9300 . ?
C37 C38 1.413(2) . ?
C38 C33 1.422(2) . ?
C38 C39 1.413(2) . ?
C33 C32 1.435(2) . ?
C33 C34 1.417(2) . ?
C32 C31 1.463(2) . ?
C32 C41 1.382(2) . ?
C31 H20 0.9300 . ?
C25 C26 1.386(2) . ?
C24 C23 1.511(2) . ?
C23 C22 1.389(2) . ?
C3 C4 1.503(2) . ?
C3 C2 1.391(2) . ?
C5 C10 1.413(2) . ?
C5 C6 1.391(2) . ?
C10 C9 1.391(2) . ?
C11 H7 0.9300 . ?
C11 C12 1.463(2) . ?
C12 C13 1.431(2) . ?
C12 C21 1.377(2) . ?
C13 C18 1.422(2) . ?
C16 H10 0.9300 . ?
C16 C17 1.362(3) . ?
C39 H25 0.9300 . ?
C39 C40 1.364(2) . ?
C40 H26 0.9300 . ?
C40 C41 1.393(2) . ?
C41 H27 0.9300 . ?
C34 H21 0.9300 . ?
C34 C35 1.368(2) . ?
C35 H22 0.9300 . ?
C29 H19 0.9300 . ?
C29 C28 1.381(2) . ?
C28 H18 0.9300 . ?
C28 C27 1.380(2) . ?
C27 H17 0.9300 . ?
C27 C26 1.386(2) . ?
C26 H16 0.9300 . ?
C2 H2 0.9300 . ?
C2 C1 1.377(2) . ?
C1 H1 0.9300 . ?
C1 C22 1.383(2) . ?
C22 H15 0.9300 . ?
C21 H14 0.9300 . ?
C21 C20 1.398(2) . ?
C20 H13 0.9300 . ?
C20 C19 1.364(2) . ?
C19 H12 0.9300 . ?
C19 C18 1.412(2) . ?
C18 C17 1.412(2) . ?
C17 H11 0.9300 . ?
C9 H6 0.9300 . ?
C9 C8 1.385(2) . ?
C8 H5 0.9300 . ?
C8 C7 1.384(2) . ?
C7 H4 0.9300 . ?
C7 C6 1.381(2) . ?
C6 H3 0.9300 . ?
